data_7702767
loop_
_publ_author_name
'Mays, Martin J.'
'Raithby, Paul R.'
'Sarveswaran, Koshala'
'Solan, Gregory A.'

_publ_section_title
;
 Perpendicular to parallel reorientation of a terminal alkyne on a
 mixed-metal triangle; synthesis and structural characterisation
;
_journal_issue 8
_journal_name_full 'Journal of the Chemical Society, Dalton Transactions'
_journal_page_first 1671
_journal_paper_doi 10.1039/b110874n
_journal_year 2002
_chemical_formula_moiety 'C35 H25 Fe Mo2 O5 P'
_chemical_formula_sum 'C35 H25 Fe Mo2 O5 P'
_chemical_formula_weight 804.25
_space_group_IT_number 2
_space_group_name_Hall '-P 1'
_space_group_name_H-M_alt 'P -1'
_symmetry_cell_setting triclinic
_symmetry_space_group_name_H-M 'P -1'
_atom_sites_solution_hydrogens geom
_atom_sites_solution_primary direct
_atom_sites_solution_secondary difmap
_audit_creation_method SHELXL-97
_cell_angle_alpha 97.65(2)
_cell_angle_beta 112.72(2)
_cell_angle_gamma 85.76(3)
_cell_formula_units_Z 2
_cell_length_a 10.505(4)
_cell_length_b 19.905(5)
_cell_length_c 9.282(2)
_cell_measurement_reflns_used 25
_cell_measurement_temperature 293(2)
_cell_measurement_theta_max 25.0
_cell_measurement_theta_min 1.0
_cell_volume 1773.8(9)
_computing_cell_refinement 'standard MSC/Rigaku supplied software'
_computing_data_collection 'standard MSC/Rigaku supplied software'
_computing_data_reduction 'standard MSC/Rigaku supplied software'
_computing_molecular_graphics XP
_computing_structure_refinement 'SHELXL-97 (Sheldrick, 1997)'
_computing_structure_solution 'SHELXS-97 (Sheldrick, 1990)'
_diffrn_ambient_temperature 293(2)
_diffrn_measured_fraction_theta_full 0.994
_diffrn_measured_fraction_theta_max 0.994
_diffrn_measurement_device_type 'Rigaku AFC5R'
_diffrn_measurement_method 'omega-2theta scans'
_diffrn_radiation_monochromator graphite
_diffrn_radiation_source 'fine-focus sealed tube'
_diffrn_radiation_type MoK\a
_diffrn_radiation_wavelength 0.71069
_diffrn_reflns_av_R_equivalents 0.0875
_diffrn_reflns_av_sigmaI/netI 0.0871
_diffrn_reflns_limit_h_max 11
_diffrn_reflns_limit_h_min 0
_diffrn_reflns_limit_k_max 21
_diffrn_reflns_limit_k_min -21
_diffrn_reflns_limit_l_max 9
_diffrn_reflns_limit_l_min -9
_diffrn_reflns_number 6762
_diffrn_reflns_theta_full 22.50
_diffrn_reflns_theta_max 22.50
_diffrn_reflns_theta_min 3.70
_diffrn_standards_interval_count 200
_diffrn_standards_number 3
_exptl_absorpt_coefficient_mu 1.182
_exptl_absorpt_correction_T_max 0.998
_exptl_absorpt_correction_T_min 0.839
_exptl_absorpt_correction_type empirical
_exptl_crystal_colour 'dark red'
_exptl_crystal_density_diffrn 1.506
_exptl_crystal_density_method 'not measured'
_exptl_crystal_description block
_exptl_crystal_F_000 800
_exptl_crystal_size_max 0.30
_exptl_crystal_size_mid 0.25
_exptl_crystal_size_min 0.10
_refine_diff_density_max 1.282
_refine_diff_density_min -1.063
_refine_diff_density_rms 0.164
_refine_ls_extinction_method none
_refine_ls_goodness_of_fit_ref 1.082
_refine_ls_hydrogen_treatment constr
_refine_ls_matrix_type full
_refine_ls_number_parameters 409
_refine_ls_number_reflns 4605
_refine_ls_number_restraints 0
_refine_ls_restrained_S_all 1.082
_refine_ls_R_factor_all 0.1076
_refine_ls_R_factor_gt 0.0603
_refine_ls_shift/su_max 0.908
_refine_ls_shift/su_mean 0.007
_refine_ls_structure_factor_coef Fsqd
_refine_ls_weighting_details 'calc w=1/[\s^2^(Fo^2^)+(0.0661P)^2^+24.4670P] where P=(Fo^2^+2Fc^2^)/3'
_refine_ls_weighting_scheme calc
_refine_ls_wR_factor_gt 0.1695
_refine_ls_wR_factor_ref 0.1991
_reflns_number_gt 3231
_reflns_number_total 4605
_reflns_threshold_expression >2sigma(I)
_cod_data_source_file b110874n.txt
_cod_data_source_block mm9611
_cod_depositor_comments
;
The following automatic conversions were performed:

data item '_symmetry_cell_setting' value 'Triclinic' was changed to
'triclinic' in accordance with the
/home/saulius/struct/COD-crude-data/automatic-downloads/DataCite-retrospective/RSC/depositions/lib/dictionaries/cif_core.dic
dictionary named 'cif_core.dic' version 2.4.2 last updated on
2011-04-26.

Automatic conversion script
Id: cif_fix_values 6909 2019-04-08 15:41:33Z antanas 
;
_cod_original_sg_symbol_H-M P-1
_cod_database_code 7702767

loop_
_symmetry_equiv_pos_as_xyz
'x, y, z'
'-x, -y, -z'

loop_
_atom_site_label
_atom_site_type_symbol
_atom_site_fract_x
_atom_site_fract_y
_atom_site_fract_z
_atom_site_U_iso_or_equiv
_atom_site_adp_type
_atom_site_occupancy
_atom_site_symmetry_multiplicity
_atom_site_calc_flag
_atom_site_refinement_flags
Mo1 Mo 0.76663(11) 0.23050(6) 0.80937(13) 0.0379(4) Uani 1 1 d .
Mo2 Mo 0.49396(10) 0.27624(6) 0.82308(12) 0.0324(3) Uani 1 1 d .
Fe1 Fe 0.52206(18) 0.24723(9) 0.5400(2) 0.0373(5) Uani 1 1 d .
P1 P 0.7050(3) 0.34082(17) 0.9054(4) 0.0338(8) Uani 1 1 d .
O1 O 0.7988(13) 0.1737(7) 1.1192(15) 0.089(4) Uani 1 1 d .
C1 C 0.7824(14) 0.1981(8) 1.0080(18) 0.053(4) Uani 1 1 d .
O2 O 0.6541(12) 0.3588(6) 0.4752(12) 0.066(3) Uani 1 1 d .
C2 C 0.6063(15) 0.3162(8) 0.5089(15) 0.050(4) Uani 1 1 d .
O3 O 0.6143(13) 0.1426(6) 0.3442(13) 0.081(4) Uani 1 1 d .
C3 C 0.5777(16) 0.1848(8) 0.4201(17) 0.055(4) Uani 1 1 d .
O4 O 0.2516(13) 0.2635(7) 0.2832(14) 0.087(4) Uani 1 1 d .
C4 C 0.3563(16) 0.2574(8) 0.3852(17) 0.051(4) Uani 1 1 d .
O5 O 0.3055(11) 0.3735(6) 0.5921(12) 0.069(3) Uani 1 1 d .
C5 C 0.3858(14) 0.3351(7) 0.6656(17) 0.046(3) Uani 1 1 d .
C6 C 0.5850(13) 0.1854(6) 0.7181(14) 0.038(3) Uani 1 1 d .
C7 C 0.4485(12) 0.1830(6) 0.6490(14) 0.034(3) Uani 1 1 d .
C8 C 0.3376(13) 0.1336(7) 0.5776(14) 0.042(3) Uani 1 1 d .
C9 C 0.3685(16) 0.0659(8) 0.560(2) 0.072(5) Uani 1 1 d .
H9A H 0.4602 0.0509 0.5969 0.087 Uiso 1 1 calc R
C10 C 0.266(2) 0.0202(10) 0.489(3) 0.120(9) Uani 1 1 d .
H10A H 0.2901 -0.0256 0.4773 0.143 Uiso 1 1 calc R
C11 C 0.129(2) 0.0396(10) 0.433(3) 0.101(7) Uani 1 1 d .
H11A H 0.0607 0.0076 0.3906 0.121 Uiso 1 1 calc R
C12 C 0.0974(15) 0.1062(10) 0.4423(19) 0.070(5) Uani 1 1 d .
H12A H 0.0055 0.1207 0.3996 0.084 Uiso 1 1 calc R
C13 C 0.1987(15) 0.1533(7) 0.5138(17) 0.054(4) Uani 1 1 d .
H13A H 0.1742 0.1991 0.5198 0.065 Uiso 1 1 calc R
C14 C 0.4660(18) 0.2226(9) 1.0171(19) 0.062(4) Uani 1 1 d .
H14A H 0.5041 0.1778 1.0473 0.075 Uiso 1 1 calc R
C15 C 0.3350(19) 0.2358(9) 0.9059(18) 0.065(5) Uani 1 1 d .
H15A H 0.2661 0.2015 0.8454 0.078 Uiso 1 1 calc R
C16 C 0.3139(18) 0.3025(10) 0.906(2) 0.077(5) Uani 1 1 d .
H16A H 0.2268 0.3253 0.8472 0.092 Uiso 1 1 calc R
C17 C 0.437(2) 0.3358(10) 1.025(2) 0.085(7) Uani 1 1 d .
H17A H 0.4482 0.3842 1.0622 0.102 Uiso 1 1 calc R
C18 C 0.528(2) 0.2830(10) 1.0847(18) 0.068(5) Uani 1 1 d .
H18A H 0.6177 0.2883 1.1723 0.082 Uiso 1 1 calc R
C19 C 0.988(3) 0.185(2) 0.889(5) 0.160(18) Uani 1 1 d .
H19A H 1.0330 0.1576 0.9758 0.192 Uiso 1 1 calc R
C20 C 0.914(4) 0.1610(12) 0.724(7) 0.17(2) Uani 1 1 d .
H20A H 0.8988 0.1135 0.6792 0.204 Uiso 1 1 calc R
C21 C 0.8929(19) 0.213(2) 0.645(3) 0.129(12) Uani 1 1 d .
H21A H 0.8525 0.2109 0.5305 0.154 Uiso 1 1 calc R
C22 C 0.9388(19) 0.2678(10) 0.741(3) 0.074(5) Uani 1 1 d .
H22A H 0.9388 0.3126 0.7083 0.089 Uiso 1 1 calc R
C23 C 1.0007(17) 0.2527(12) 0.891(3) 0.078(5) Uani 1 1 d .
H23A H 1.0542 0.2838 0.9821 0.093 Uiso 1 1 calc R
C24 C 0.7908(12) 0.3723(6) 1.1169(14) 0.036(3) Uani 1 1 d .
C25 C 0.7417(14) 0.4322(7) 1.1743(15) 0.044(3) Uani 1 1 d .
H25A H 0.6686 0.4567 1.1080 0.053 Uiso 1 1 calc R
C26 C 0.8065(17) 0.4554(8) 1.3380(17) 0.058(4) Uani 1 1 d .
H26A H 0.7731 0.4947 1.3792 0.070 Uiso 1 1 calc R
C27 C 0.9155(17) 0.4212(9) 1.4337(18) 0.063(4) Uani 1 1 d .
H27A H 0.9572 0.4374 1.5395 0.076 Uiso 1 1 calc R
C28 C 0.9650(15) 0.3624(8) 1.3749(16) 0.056(4) Uani 1 1 d .
H28A H 1.0398 0.3386 1.4406 0.067 Uiso 1 1 calc R
C29 C 0.9026(13) 0.3391(8) 1.2177(15) 0.050(4) Uani 1 1 d .
H29A H 0.9372 0.2997 1.1784 0.060 Uiso 1 1 calc R
C30 C 0.7164(12) 0.4194(6) 0.8261(14) 0.045(3) Uani 1 1 d G
C31 C 0.6024(13) 0.4610(6) 0.7569(17) 0.052(4) Uani 1 1 d G
H31A H 0.5149 0.4490 0.7455 0.062 Uiso 1 1 calc R
C32 C 0.620(2) 0.5203(8) 0.705(2) 0.080(6) Uani 1 1 d G
H32A H 0.5437 0.5475 0.6549 0.096 Uiso 1 1 calc R
C33 C 0.753(3) 0.5394(9) 0.729(2) 0.086(7) Uani 1 1 d G
H33A H 0.7641 0.5796 0.6948 0.103 Uiso 1 1 calc R
C34 C 0.865(2) 0.5011(9) 0.800(2) 0.070(5) Uani 1 1 d G
H34A H 0.9522 0.5145 0.8146 0.084 Uiso 1 1 calc R
C35 C 0.8477(16) 0.4423(8) 0.8496(17) 0.060(4) Uani 1 1 d G
H35A H 0.9254 0.4163 0.9008 0.072 Uiso 1 1 calc R

loop_
_atom_site_aniso_label
_atom_site_aniso_U_11
_atom_site_aniso_U_22
_atom_site_aniso_U_33
_atom_site_aniso_U_23
_atom_site_aniso_U_13
_atom_site_aniso_U_12
Mo1 0.0251(6) 0.0445(7) 0.0409(7) -0.0015(5) 0.0118(5) 0.0031(5)
Mo2 0.0254(6) 0.0411(7) 0.0314(6) -0.0005(5) 0.0127(5) -0.0026(5)
Fe1 0.0367(11) 0.0458(11) 0.0282(10) 0.0031(8) 0.0110(8) -0.0038(8)
P1 0.0269(17) 0.043(2) 0.0295(17) 0.0017(14) 0.0092(14) -0.0030(14)
O1 0.083(9) 0.106(10) 0.069(8) 0.049(8) 0.010(7) 0.011(7)
C1 0.039(8) 0.062(10) 0.049(9) 0.011(8) 0.003(7) -0.006(7)
O2 0.087(8) 0.065(7) 0.056(7) 0.008(5) 0.036(6) -0.023(6)
C2 0.052(9) 0.065(10) 0.035(8) 0.004(7) 0.019(7) -0.005(8)
O3 0.115(10) 0.066(8) 0.064(7) -0.007(6) 0.043(7) 0.023(7)
C3 0.065(10) 0.049(9) 0.049(9) 0.011(7) 0.021(8) 0.004(8)
O4 0.065(8) 0.109(10) 0.059(7) 0.012(7) -0.006(7) 0.007(7)
C4 0.049(9) 0.061(10) 0.039(8) 0.007(7) 0.010(8) -0.003(7)
O5 0.053(6) 0.071(7) 0.062(7) 0.016(6) -0.001(5) 0.020(6)
C5 0.038(8) 0.037(8) 0.053(9) -0.003(7) 0.008(7) -0.003(7)
C6 0.040(8) 0.042(8) 0.032(7) 0.008(6) 0.012(6) -0.002(6)
C7 0.035(8) 0.035(7) 0.032(7) 0.008(6) 0.011(6) -0.003(6)
C8 0.041(8) 0.054(9) 0.032(7) -0.004(6) 0.016(6) -0.014(7)
C9 0.051(10) 0.038(9) 0.102(14) -0.009(9) 0.005(9) -0.005(8)
C10 0.081(16) 0.062(13) 0.18(2) 0.004(14) 0.011(16) -0.018(12)
C11 0.082(15) 0.065(14) 0.137(19) -0.012(13) 0.023(14) -0.039(12)
C12 0.036(9) 0.101(15) 0.068(11) -0.005(10) 0.017(8) -0.018(9)
C13 0.050(9) 0.042(8) 0.061(10) -0.009(7) 0.015(8) -0.003(7)
C14 0.077(12) 0.070(12) 0.059(10) 0.021(9) 0.043(10) -0.001(9)
C15 0.083(13) 0.071(12) 0.051(10) -0.022(8) 0.039(10) -0.044(10)
C16 0.060(11) 0.084(14) 0.114(16) 0.019(12) 0.064(12) 0.018(10)
C17 0.110(16) 0.080(13) 0.108(15) -0.040(12) 0.097(14) -0.038(13)
C18 0.087(13) 0.087(14) 0.040(9) -0.020(9) 0.039(9) -0.031(12)
C19 0.078(18) 0.25(4) 0.22(3) 0.18(3) 0.11(2) 0.12(2)
C20 0.15(3) 0.042(13) 0.40(7) 0.01(2) 0.21(4) 0.022(16)
C21 0.044(11) 0.24(3) 0.088(15) -0.09(2) 0.043(11) -0.012(17)
C22 0.069(12) 0.089(14) 0.095(15) 0.009(12) 0.065(12) 0.005(10)
C23 0.041(10) 0.090(15) 0.090(15) -0.014(12) 0.018(10) -0.008(10)
C24 0.031(7) 0.040(8) 0.037(7) 0.001(6) 0.012(6) -0.011(6)
C25 0.044(8) 0.054(9) 0.033(7) -0.006(6) 0.016(6) -0.004(7)
C26 0.076(11) 0.055(10) 0.051(10) -0.016(8) 0.037(9) -0.022(9)
C27 0.060(11) 0.087(13) 0.036(9) 0.002(9) 0.008(8) -0.034(10)
C28 0.043(9) 0.069(11) 0.041(9) 0.008(8) -0.003(7) -0.016(8)
C29 0.040(8) 0.066(10) 0.035(8) 0.001(7) 0.005(7) -0.004(7)
C30 0.058(9) 0.044(8) 0.028(7) -0.004(6) 0.012(7) -0.012(7)
C31 0.053(9) 0.024(7) 0.060(9) -0.002(7) 0.003(8) 0.001(6)
C32 0.120(17) 0.034(9) 0.062(11) 0.003(8) 0.011(11) 0.011(10)
C33 0.17(2) 0.046(11) 0.055(11) -0.005(9) 0.048(13) -0.045(13)
C34 0.089(13) 0.062(11) 0.070(11) 0.018(9) 0.037(10) -0.018(10)
C35 0.062(10) 0.072(11) 0.054(9) 0.003(8) 0.029(8) -0.013(8)

loop_
_atom_type_symbol
_atom_type_description
_atom_type_scat_dispersion_real
_atom_type_scat_dispersion_imag
_atom_type_scat_source
C C 0.0033 0.0016 'International Tables Vol C Tables 4.2.6.8 and 6.1.1.4'
H H 0.0000 0.0000 'International Tables Vol C Tables 4.2.6.8 and 6.1.1.4'
Mo Mo -1.6832 0.6857 'International Tables Vol C Tables 4.2.6.8 and 6.1.1.4'
Fe Fe 0.3463 0.8444 'International Tables Vol C Tables 4.2.6.8 and 6.1.1.4'
O O 0.0106 0.0060 'International Tables Vol C Tables 4.2.6.8 and 6.1.1.4'
P P 0.1023 0.0942 'International Tables Vol C Tables 4.2.6.8 and 6.1.1.4'

loop_
_geom_angle_atom_site_label_1
_geom_angle_atom_site_label_2
_geom_angle_atom_site_label_3
_geom_angle
C1 Mo1 C6 85.0(5)
C1 Mo1 C20 105.1(13)
C6 Mo1 C20 106.2(10)
C1 Mo1 C19 80.0(8)
C6 Mo1 C19 130.6(14)
C20 Mo1 C19 36.9(11)
C1 Mo1 C22 129.1(7)
C6 Mo1 C22 142.3(7)
C20 Mo1 C22 55.1(8)
C19 Mo1 C22 56.4(9)
C1 Mo1 C23 95.5(7)
C6 Mo1 C23 163.3(6)
C20 Mo1 C23 57.5(10)
C19 Mo1 C23 34.1(10)
C22 Mo1 C23 33.6(7)
C1 Mo1 C21 135.5(10)
C6 Mo1 C21 113.6(7)
C20 Mo1 C21 32.5(10)
C19 Mo1 C21 56.9(10)
C22 Mo1 C21 32.4(8)
C23 Mo1 C21 55.4(7)
C1 Mo1 P1 88.6(5)
C6 Mo1 P1 101.6(4)
C20 Mo1 P1 149.8(7)
C19 Mo1 P1 124.6(14)
C22 Mo1 P1 95.4(5)
C23 Mo1 P1 95.1(5)
C21 Mo1 P1 123.3(10)
C1 Mo1 Fe1 127.6(4)
C6 Mo1 Fe1 46.5(3)
C20 Mo1 Fe1 106.7(14)
C19 Mo1 Fe1 143.2(11)
C22 Mo1 Fe1 103.3(6)
C23 Mo1 Fe1 136.8(6)
C21 Mo1 Fe1 89.1(6)
P1 Mo1 Fe1 84.25(9)
C1 Mo1 Mo2 78.9(4)
C6 Mo1 Mo2 49.3(4)
C20 Mo1 Mo2 155.3(10)
C19 Mo1 Mo2 158.7(7)
C22 Mo1 Mo2 140.2(5)
C23 Mo1 Mo2 147.2(5)
C21 Mo1 Mo2 144.2(7)
P1 Mo1 Mo2 52.77(8)
Fe1 Mo1 Mo2 55.94(5)
C5 Mo2 C7 93.2(5)
C5 Mo2 C6 111.8(5)
C7 Mo2 C6 34.3(4)
C5 Mo2 C18 129.8(7)
C7 Mo2 C18 126.9(6)
C6 Mo2 C18 118.2(6)
C5 Mo2 C16 81.2(6)
C7 Mo2 C16 110.4(6)
C6 Mo2 C16 139.3(6)
C18 Mo2 C16 58.9(7)
C5 Mo2 C15 104.5(7)
C7 Mo2 C15 85.3(5)
C6 Mo2 C15 107.2(5)
C18 Mo2 C15 58.0(6)
C16 Mo2 C15 33.4(6)
C5 Mo2 C17 95.0(8)
C7 Mo2 C17 143.7(5)
C6 Mo2 C17 152.6(7)
C18 Mo2 C17 34.8(6)
C16 Mo2 C17 37.0(6)
C15 Mo2 C17 58.4(6)
C5 Mo2 C14 137.7(6)
C7 Mo2 C14 93.8(5)
C6 Mo2 C14 96.8(5)
C18 Mo2 C14 34.3(6)
C16 Mo2 C14 57.3(6)
C15 Mo2 C14 34.9(6)
C17 Mo2 C14 57.6(7)
C5 Mo2 P1 93.9(4)
C7 Mo2 P1 123.6(3)
C6 Mo2 P1 92.6(3)
C18 Mo2 P1 87.3(4)
C16 Mo2 P1 126.0(5)
C15 Mo2 P1 145.0(4)
C17 Mo2 P1 91.0(4)
C14 Mo2 P1 116.0(5)
C5 Mo2 Fe1 65.4(4)
C7 Mo2 Fe1 48.3(3)
C6 Mo2 Fe1 47.6(3)
C18 Mo2 Fe1 163.7(5)
C16 Mo2 Fe1 136.2(5)
C15 Mo2 Fe1 129.0(4)
C17 Mo2 Fe1 159.8(6)
C14 Mo2 Fe1 140.9(4)
P1 Mo2 Fe1 85.65(9)
C5 Mo2 Mo1 114.5(4)
C7 Mo2 Mo1 75.3(3)
C6 Mo2 Mo1 41.8(3)
C18 Mo2 Mo1 105.0(5)
C16 Mo2 Mo1 163.4(5)
C15 Mo2 Mo1 136.9(5)
C17 Mo2 Mo1 131.3(6)
C14 Mo2 Mo1 107.6(4)
P1 Mo2 Mo1 51.20(8)
Fe1 Mo2 Mo1 59.44(5)
C3 Fe1 C4 92.4(7)
C3 Fe1 C2 95.1(7)
C4 Fe1 C2 97.9(6)
C3 Fe1 C6 90.6(6)
C4 Fe1 C6 130.5(6)
C2 Fe1 C6 131.0(6)
C3 Fe1 C7 98.7(6)
C4 Fe1 C7 93.6(6)
C2 Fe1 C7 161.6(5)
C6 Fe1 C7 37.3(5)
C3 Fe1 Mo2 144.6(5)
C4 Fe1 Mo2 108.7(5)
C2 Fe1 Mo2 109.1(4)
C6 Fe1 Mo2 54.1(4)
C7 Fe1 Mo2 53.3(3)
C3 Fe1 Mo1 92.4(5)
C4 Fe1 Mo1 173.0(5)
C2 Fe1 Mo1 86.7(4)
C6 Fe1 Mo1 44.4(4)
C7 Fe1 Mo1 80.7(3)
Mo2 Fe1 Mo1 64.62(5)
C30 P1 C24 97.2(6)
C30 P1 Mo1 123.6(4)
C24 P1 Mo1 119.5(4)
C30 P1 Mo2 124.2(4)
C24 P1 Mo2 118.1(4)
Mo1 P1 Mo2 76.03(11)
O1 C1 Mo1 173.0(14)
O2 C2 Fe1 174.0(12)
O3 C3 Fe1 178.1(13)
O4 C4 Fe1 178.2(14)
O5 C5 Mo2 165.4(12)
C7 C6 Mo1 155.2(10)
C7 C6 Fe1 72.2(7)
Mo1 C6 Fe1 89.1(5)
C7 C6 Mo2 71.9(8)
Mo1 C6 Mo2 88.9(5)
Fe1 C6 Mo2 78.3(4)
C6 C7 C8 140.6(12)
C6 C7 Fe1 70.5(7)
C8 C7 Fe1 129.0(8)
C6 C7 Mo2 73.9(8)
C8 C7 Mo2 137.3(9)
Fe1 C7 Mo2 78.4(4)
C9 C8 C13 117.0(13)
C9 C8 C7 120.4(12)
C13 C8 C7 122.4(12)
C10 C9 C8 120.7(16)
C9 C10 C11 122.0(19)
C12 C11 C10 118.1(17)
C11 C12 C13 120.8(16)
C12 C13 C8 121.3(14)
C18 C14 C15 108.4(16)
C18 C14 Mo2 71.6(9)
C15 C14 Mo2 72.1(8)
C16 C15 C14 109.1(15)
C16 C15 Mo2 72.6(9)
C14 C15 Mo2 73.0(8)
C15 C16 C17 108.1(17)
C15 C16 Mo2 74.0(9)
C17 C16 Mo2 72.5(8)
C18 C17 C16 104.8(16)
C18 C17 Mo2 71.3(9)
C16 C17 Mo2 70.5(9)
C14 C18 C17 109.5(17)
C14 C18 Mo2 74.2(9)
C17 C18 Mo2 73.8(10)
C23 C19 C20 105(2)
C23 C19 Mo1 74.3(11)
C20 C19 Mo1 71.4(13)
C21 C20 C19 107(3)
C21 C20 Mo1 76.2(13)
C19 C20 Mo1 71.7(14)
C20 C21 C22 110(3)
C20 C21 Mo1 71.3(15)
C22 C21 Mo1 72.7(10)
C21 C22 C23 110(2)
C21 C22 Mo1 74.9(12)
C23 C22 Mo1 73.4(10)
C22 C23 C19 108(2)
C22 C23 Mo1 73.0(10)
C19 C23 Mo1 71.6(12)
C29 C24 C25 119.0(12)
C29 C24 P1 122.4(10)
C25 C24 P1 118.6(10)
C24 C25 C26 118.2(13)
C27 C26 C25 121.1(15)
C26 C27 C28 120.1(14)
C27 C28 C29 119.3(14)
C24 C29 C28 122.2(14)
C31 C30 C35 117.7(13)
C31 C30 P1 123.0(10)
C35 C30 P1 119.0(9)
C30 C31 C32 119.6(15)
C33 C32 C31 119.7(16)
C32 C33 C34 121.6(16)
C35 C34 C33 118.9(17)
C34 C35 C30 122.3(16)

loop_
_geom_bond_atom_site_label_1
_geom_bond_atom_site_label_2
_geom_bond_distance
Mo1 C1 1.977(16)
Mo1 C6 1.992(13)
Mo1 C20 2.30(2)
Mo1 C19 2.300(19)
Mo1 C22 2.329(15)
Mo1 C23 2.335(16)
Mo1 C21 2.355(18)
Mo1 P1 2.398(4)
Mo1 Fe1 2.846(2)
Mo1 Mo2 2.9858(18)
Mo2 C5 1.943(15)
Mo2 C7 2.240(12)
Mo2 C6 2.265(13)
Mo2 C18 2.300(15)
Mo2 C16 2.304(14)
Mo2 C15 2.321(14)
Mo2 C17 2.332(15)
Mo2 C14 2.332(14)
Mo2 P1 2.450(3)
Mo2 Fe1 2.738(2)
Fe1 C3 1.775(16)
Fe1 C4 1.797(15)
Fe1 C2 1.798(16)
Fe1 C6 2.065(12)
Fe1 C7 2.086(12)
P1 C30 1.846(13)
P1 C24 1.857(12)
O1 C1 1.146(17)
O2 C2 1.151(16)
O3 C3 1.164(17)
O4 C4 1.152(16)
O5 C5 1.167(15)
C6 C7 1.327(17)
C7 C8 1.471(17)
C8 C9 1.365(19)
C8 C13 1.393(19)
C9 C10 1.36(2)
C10 C11 1.37(3)
C11 C12 1.34(2)
C12 C13 1.37(2)
C14 C18 1.37(2)
C14 C15 1.40(2)
C15 C16 1.33(2)
C16 C17 1.47(3)
C17 C18 1.39(3)
C19 C23 1.36(4)
C19 C20 1.45(4)
C20 C21 1.30(4)
C21 C22 1.31(3)
C22 C23 1.35(3)
C24 C29 1.375(18)
C24 C25 1.387(18)
C25 C26 1.430(19)
C26 C27 1.35(2)
C27 C28 1.38(2)
C28 C29 1.378(19)
C30 C31 1.3900
C30 C35 1.411(19)
C31 C32 1.38(2)
C32 C33 1.40(3)
C33 C34 1.34(3)
C34 C35 1.36(2)
